data_2014637
loop_
_publ_author_name
'Firley, Delphine'
'Fraisse, Bernard'
'Zouhiri, Fatima'
'Spasojevi\'c-de Bir\'e, Anne'
'Desma\"ele, Didier'
'd'Angelo, Jean'
'Ghermani, Nour Eddine'

_publ_section_title
;
 7-Carboxylato-8-hydroxy-2-methylquinolinium monohydrate and
 7-carboxy-8-hydroxy-2-methylquinolinium chloride monohydrate at 100K
;
_journal_issue 3
_journal_name_full 'Acta Crystallographica Section C'
_journal_page_first o154
_journal_page_last o157
_journal_paper_doi 10.1107/S0108270104031403
_journal_volume 61
_journal_year 2005
_chemical_formula_iupac 'C11 H10 N O3 + , Cl - , H2 O'
_chemical_formula_moiety 'C11 H10 N O3 + , Cl - , H2 O'
_chemical_formula_sum 'C11 H12 Cl N O4'
_chemical_formula_weight 257.67
_chemical_name_systematic
;
7-carboxy-8-hydroxy-2-methylquinolinium chloride monohydrate
;
_space_group_IT_number 2
_symmetry_cell_setting triclinic
_symmetry_space_group_name_Hall '-P 1'
_symmetry_space_group_name_H-M 'P -1'
_atom_sites_solution_hydrogens difmap
_atom_sites_solution_primary direct
_atom_sites_solution_secondary difmap
_audit_creation_method SHELXL-97
_cell_angle_alpha 96.7190(10)
_cell_angle_beta 110.1840(10)
_cell_angle_gamma 107.9410(10)
_cell_formula_units_Z 2
_cell_length_a 7.1089(4)
_cell_length_b 9.4102(5)
_cell_length_c 9.6230(5)
_cell_measurement_reflns_used 2975
_cell_measurement_temperature 100(2)
_cell_measurement_theta_max 30.21
_cell_measurement_theta_min 2.33
_cell_volume 556.57(5)
_computing_cell_refinement 'SAINT-Plus (Bruker, 1998)'
_computing_data_collection 'SMART (Bruker, 1998)'
_computing_data_reduction SAINT-Plus
_computing_molecular_graphics 'ORTEPIII (Farrugia, 1999)'
_computing_publication_material SHELXL97
_computing_structure_refinement 'SHELXL97 (Sheldrick, 1997)'
_computing_structure_solution 'SIR97 (Altomare et al., 1999)'
_diffrn_ambient_temperature 100(2)
_diffrn_measured_fraction_theta_full 87.3
_diffrn_measured_fraction_theta_max 0.873
_diffrn_measurement_device_type 'Bruker SMART CCD area-detector'
_diffrn_measurement_method \w
_diffrn_radiation_monochromator graphite
_diffrn_radiation_source 'fine-focus sealed tube'
_diffrn_radiation_type MoK\a
_diffrn_radiation_wavelength 0.71073
_diffrn_reflns_av_R_equivalents 0.0096
_diffrn_reflns_av_sigmaI/netI 0.0183
_diffrn_reflns_limit_h_max 9
_diffrn_reflns_limit_h_min -9
_diffrn_reflns_limit_k_max 8
_diffrn_reflns_limit_k_min -12
_diffrn_reflns_limit_l_max 12
_diffrn_reflns_limit_l_min -13
_diffrn_reflns_number 3978
_diffrn_reflns_theta_full 30.29
_diffrn_reflns_theta_max 30.29
_diffrn_reflns_theta_min 2.33
_diffrn_standards_number 0
_exptl_absorpt_coefficient_mu 0.346
_exptl_absorpt_correction_type none
_exptl_crystal_colour white
_exptl_crystal_density_diffrn 1.538
_exptl_crystal_density_method 'not measured'
_exptl_crystal_description prism
_exptl_crystal_F_000 268
_exptl_crystal_size_max 0.60
_exptl_crystal_size_mid 0.30
_exptl_crystal_size_min 0.20
_refine_diff_density_max 0.429
_refine_diff_density_min -0.228
_refine_ls_extinction_method none
_refine_ls_goodness_of_fit_ref 1.080
_refine_ls_hydrogen_treatment refall
_refine_ls_matrix_type full
_refine_ls_number_parameters 202
_refine_ls_number_reflns 2904
_refine_ls_number_restraints 0
_refine_ls_restrained_S_all 1.080
_refine_ls_R_factor_all 0.0344
_refine_ls_R_factor_gt 0.0301
_refine_ls_shift/su_max 0.002
_refine_ls_shift/su_mean 0.000
_refine_ls_structure_factor_coef Fsqd
_refine_ls_weighting_details 'calc w = 1/[\s^2^(Fo^2^)+(0.0528P)^2^+0.1462P] where P = (Fo^2^+2Fc^2^)/3'
_refine_ls_weighting_scheme calc
_refine_ls_wR_factor_gt 0.0837
_refine_ls_wR_factor_ref 0.0862
_reflns_number_gt 2627
_reflns_number_total 2904
_reflns_threshold_expression I>2\s(I)
_cod_data_source_file dn1072.cif
_cod_data_source_block II
_cod_database_code 2014637
_cod_database_fobs_code 2014637

loop_
_symmetry_equiv_pos_as_xyz
'x, y, z'
'-x, -y, -z'

loop_
_atom_site_label
_atom_site_fract_x
_atom_site_fract_y
_atom_site_fract_z
_atom_site_U_iso_or_equiv
_atom_site_adp_type
_atom_site_calc_flag
_atom_site_refinement_flags
_atom_site_occupancy
_atom_site_disorder_assembly
_atom_site_disorder_group
_atom_site_type_symbol
C2 0.51807(18) 0.69963(13) 0.26054(12) 0.0130(2) Uani d . 1 . . C
C3 0.59355(18) 0.81641(13) 0.19077(12) 0.0140(2) Uani d . 1 . . C
C4 0.70536(18) 0.96635(13) 0.27376(13) 0.0133(2) Uani d . 1 . . C
C5 0.86469(18) 1.15942(13) 0.52474(13) 0.0132(2) Uani d . 1 . . C
C6 0.89649(18) 1.19039(13) 0.67549(13) 0.0132(2) Uani d . 1 . . C
C7 0.81901(17) 1.07035(13) 0.74203(12) 0.0119(2) Uani d . 1 . . C
C8 0.71063(17) 0.91830(12) 0.65502(12) 0.0117(2) Uani d . 1 . . C
C9 0.67491(17) 0.88688(12) 0.49811(12) 0.0111(2) Uani d . 1 . . C
C10 0.75085(17) 1.00612(13) 0.43216(12) 0.0117(2) Uani d . 1 . . C
C11 0.3932(2) 0.53534(14) 0.17359(14) 0.0177(2) Uani d . 1 . . C
C12 0.83898(17) 1.10360(13) 0.90190(12) 0.0132(2) Uani d . 1 . . C
Cl 0.17327(4) 0.63087(3) 0.77817(3) 0.01637(9) Uani d . 1 . . Cl
H1 0.499(3) 0.669(2) 0.446(2) 0.045(6) Uiso d . 1 . . H
H3 0.564(3) 0.7853(18) 0.0829(18) 0.016(4) Uiso d . 1 . . H
H4 0.752(3) 1.047(2) 0.228(2) 0.026(4) Uiso d . 1 . . H
H5 0.914(3) 1.239(2) 0.480(2) 0.027(4) Uiso d . 1 . . H
H6 0.973(2) 1.2911(18) 0.7394(18) 0.015(4) Uiso d . 1 . . H
H11 0.920(3) 1.267(2) 1.061(2) 0.041(5) Uiso d . 1 . . H
H111 0.503(3) 0.494(2) 0.159(2) 0.043(5) Uiso d . 1 . . H
H112 0.322(3) 0.478(2) 0.228(2) 0.043(5) Uiso d . 1 . . H
H113 0.293(3) 0.528(2) 0.077(2) 0.036(5) Uiso d . 1 . . H
H31 0.651(3) 0.838(2) 0.801(2) 0.042(5) Uiso d . 1 . . H
HW1 0.276(3) 0.552(2) 0.570(2) 0.039(5) Uiso d . 1 . . H
HW2 0.168(4) 0.475(2) 0.426(2) 0.037(5) Uiso d . 1 . . H
N 0.55970(15) 0.73849(11) 0.40861(10) 0.01174(18) Uani d . 1 . . N
O1 0.93675(15) 1.25173(10) 0.97271(10) 0.01852(19) Uani d . 1 . . O
O2 0.76556(14) 1.00293(10) 0.96030(9) 0.01691(18) Uani d . 1 . . O
O3 0.63225(14) 0.79801(10) 0.70810(10) 0.01678(18) Uani d . 1 . . O
OW 0.28687(14) 0.51444(10) 0.49358(10) 0.01639(18) Uani d . 1 . . O

loop_
_atom_site_aniso_label
_atom_site_aniso_U_11
_atom_site_aniso_U_22
_atom_site_aniso_U_33
_atom_site_aniso_U_12
_atom_site_aniso_U_13
_atom_site_aniso_U_23
C2 0.0133(5) 0.0155(5) 0.0116(5) 0.0068(4) 0.0053(4) 0.0035(4)
C3 0.0160(5) 0.0185(5) 0.0105(5) 0.0078(4) 0.0068(4) 0.0052(4)
C4 0.0140(5) 0.0160(5) 0.0133(5) 0.0068(4) 0.0074(4) 0.0068(4)
C5 0.0136(5) 0.0126(5) 0.0149(5) 0.0047(4) 0.0071(4) 0.0059(4)
C6 0.0130(5) 0.0125(5) 0.0144(5) 0.0049(4) 0.0056(4) 0.0036(4)
C7 0.0116(5) 0.0142(5) 0.0104(5) 0.0053(4) 0.0045(4) 0.0035(4)
C8 0.0123(5) 0.0130(5) 0.0118(5) 0.0054(4) 0.0060(4) 0.0054(4)
C9 0.0114(5) 0.0117(5) 0.0111(5) 0.0048(4) 0.0050(4) 0.0034(4)
C10 0.0115(5) 0.0143(5) 0.0122(5) 0.0062(4) 0.0061(4) 0.0052(4)
C11 0.0225(6) 0.0146(5) 0.0131(5) 0.0049(5) 0.0062(4) 0.0022(4)
C12 0.0122(5) 0.0157(5) 0.0113(5) 0.0058(4) 0.0041(4) 0.0029(4)
Cl 0.01958(15) 0.01797(15) 0.01216(14) 0.00671(11) 0.00752(10) 0.00327(10)
N 0.0132(4) 0.0115(4) 0.0111(4) 0.0044(3) 0.0054(3) 0.0037(3)
O1 0.0228(4) 0.0158(4) 0.0137(4) 0.0026(3) 0.0088(3) -0.0001(3)
O2 0.0218(4) 0.0174(4) 0.0123(4) 0.0064(3) 0.0082(3) 0.0050(3)
O3 0.0243(4) 0.0132(4) 0.0121(4) 0.0033(3) 0.0092(3) 0.0051(3)
OW 0.0167(4) 0.0179(4) 0.0151(4) 0.0061(3) 0.0075(3) 0.0038(3)

loop_
_atom_type_symbol
_atom_type_description
_atom_type_scat_dispersion_real
_atom_type_scat_dispersion_imag
_atom_type_scat_source
C C 0.0033 0.0016 'International Tables Vol C Tables 4.2.6.8 and 6.1.1.4'
H H 0.0000 0.0000 'International Tables Vol C Tables 4.2.6.8 and 6.1.1.4'
N N 0.0061 0.0033 'International Tables Vol C Tables 4.2.6.8 and 6.1.1.4'
O O 0.0106 0.0060 'International Tables Vol C Tables 4.2.6.8 and 6.1.1.4'
Cl Cl 0.1484 0.1585 'International Tables Vol C Tables 4.2.6.8 and 6.1.1.4'

loop_
_geom_angle_atom_site_label_1
_geom_angle_atom_site_label_2
_geom_angle_atom_site_label_3
_geom_angle
_geom_angle_publ_flag
N C2 C3 118.74(10) ?
N C2 C11 119.09(10) yes
C3 C2 C11 122.16(10) ?
C4 C3 C2 120.53(10) ?
C4 C3 H3 122.0(9) ?
C2 C3 H3 117.4(9) ?
C3 C4 C10 120.18(10) ?
C3 C4 H4 121.8(11) ?
C10 C4 H4 118.0(11) ?
C6 C5 C10 120.06(10) ?
C6 C5 H5 121.0(11) ?
C10 C5 H5 118.9(10) ?
C5 C6 C7 120.90(10) ?
C5 C6 H6 121.5(9) ?
C7 C6 H6 117.6(9) ?
C8 C7 C6 120.42(10) ?
C8 C7 C12 118.07(10) yes
C6 C7 C12 121.41(10) ?
O3 C8 C7 124.50(10) yes
O3 C8 C9 116.94(10) ?
C7 C8 C9 118.54(10) ?
N C9 C10 119.61(10) ?
N C9 C8 119.42(10) ?
C10 C9 C8 120.95(10) ?
C9 C10 C5 119.11(10) ?
C9 C10 C4 117.76(10) ?
C5 C10 C4 123.11(10) ?
C2 C11 H111 105.8(12) ?
C2 C11 H112 111.3(12) ?
H111 C11 H112 110.2(16) ?
C2 C11 H113 111.0(12) ?
H111 C11 H113 108.2(16) ?
H112 C11 H113 110.2(17) ?
O2 C12 O1 123.77(10) yes
O2 C12 C7 122.80(10) yes
O1 C12 C7 113.40(10) ?
C2 N C9 123.14(10) yes
C2 N H1 117.5(14) ?
C9 N H1 119.0(14) ?
C12 O1 H11 109.2(13) ?
C8 O3 H31 105.4(14) ?
HW1 OW HW2 108(2) ?

loop_
_geom_bond_atom_site_label_1
_geom_bond_atom_site_label_2
_geom_bond_site_symmetry_2
_geom_bond_distance
_geom_bond_publ_flag
C2 N . 1.3312(14) yes
C2 C3 . 1.4158(15) ?
C2 C11 . 1.4892(16) yes
C3 C4 . 1.3666(16) ?
C3 H3 . 0.973(16) ?
C4 C10 . 1.4212(15) ?
C4 H4 . 0.955(18) ?
C5 C6 . 1.3692(15) ?
C5 C10 . 1.4185(15) ?
C5 H5 . 0.945(18) ?
C6 C7 . 1.4208(15) ?
C6 H6 . 0.942(16) ?
C7 C8 . 1.3919(15) yes
C7 C12 . 1.4812(15) yes
C8 O3 . 1.3401(13) yes
C8 C9 . 1.4200(14) yes
C9 N . 1.3746(14) yes
C9 C10 . 1.4082(15) ?
C11 H111 . 1.02(2) ?
C11 H112 . 0.95(2) ?
C11 H113 . 0.93(2) ?
C12 O2 . 1.2280(14) yes
C12 O1 . 1.3209(14) yes
N H1 . 0.86(2) ?
O1 H11 . 0.90(2) ?
O3 H31 . 0.88(2) ?
OW HW1 . 0.82(2) ?
OW HW2 . 0.81(2) ?

loop_
_geom_hbond_atom_site_label_D
_geom_hbond_atom_site_label_H
_geom_hbond_atom_site_label_A
_geom_hbond_site_symmetry_A
_geom_hbond_distance_DH
_geom_hbond_distance_HA
_geom_hbond_distance_DA
_geom_hbond_angle_DHA
_geom_hbond_publ_flag
N H1 Ow . 0.86(2) 1.97(2) 2.8025(14) 164(2) yes
O1 H11 Cl 2_677 0.90(2) 2.12(2) 2.9641(11) 155(2) yes
O3 H31 O2 . 0.88(2) 1.80(2) 2.5881(12) 149(2) yes
Ow Hw1 Cl . 0.82(2) 2.47(2) 3.2744(10) 169(2) yes
Ow Hw2 Cl 2_566 0.80(2) 2.35(2) 3.1485(10) 177(2) yes

loop_
_cod_related_entry_id
_cod_related_entry_database
_cod_related_entry_code
1 ChemSpider 21133938
